data_7156634
loop_
_publ_author_name
'Pappin, Brighid B.'
'Garget, Taylor A.'
'Healy, Peter C.'
'Simone, Michela I.'
'Kiefel, Milton J.'
'Houston, Todd A.'

_publ_section_title
;
 Facile amidinations of 2-aminophenylboronic acid promoted by boronate
 ester formation.
;
_journal_issue 4
_journal_name_full 'Organic &amp; biomolecular chemistry'
_journal_page_first 803
_journal_page_last 806
_journal_paper_doi 10.1039/c8ob02696c
_journal_volume 17
_journal_year 2019
_chemical_formula_moiety 'C15 H16 B2 N2 O3'
_chemical_formula_sum 'C15 H16 B2 N2 O3'
_chemical_formula_weight 293.92
_space_group_crystal_system monoclinic
_space_group_IT_number 14
_space_group_name_Hall '-P 2ybc'
_space_group_name_H-M_alt 'P 1 21/c 1'
_symmetry_space_group_name_Hall '-P 2ybc'
_symmetry_space_group_name_H-M 'P 1 21/c 1'
_atom_sites_solution_hydrogens mixed
_audit_creation_method SHELXL-2014
_audit_update_record
;
2018-06-11 deposited with the CCDC.
2019-01-02 downloaded from the CCDC.
;
_cell_angle_alpha 90
_cell_angle_beta 103.589(10)
_cell_angle_gamma 90
_cell_formula_units_Z 4
_cell_length_a 11.3834(13)
_cell_length_b 10.8026(9)
_cell_length_c 12.7677(10)
_cell_measurement_reflns_used 907
_cell_measurement_temperature 173(1)
_cell_measurement_theta_max 29.0210
_cell_measurement_theta_min 3.6790
_cell_volume 1526.1(3)
_computing_cell_refinement 'CrysAlis PRO'
_computing_data_collection 'CrysAlis PRO (Agilent, 2013)'
_computing_data_reduction 'CrysAlis PRO'
_computing_molecular_graphics 'ORTEP-3 (Farrugia, 2012)'
_computing_publication_material 'PLATON (Spek, 2009)'
_computing_structure_refinement 'SHELXL-2013 (Sheldrick, 2013)'
_computing_structure_solution 'SIR92 (Altomere, 1994)'
_diffrn_ambient_temperature 173(1)
_diffrn_detector_area_resol_mean 16.0774
_diffrn_measured_fraction_theta_full 0.997
_diffrn_measured_fraction_theta_max 0.882
_diffrn_measurement_device_type 'Xcalibur, Sapphire3, Gemini ultra'
_diffrn_measurement_method '\w scans'
_diffrn_radiation_monochromator graphite
_diffrn_radiation_source 'Enhance (Mo) X-ray Source'
_diffrn_radiation_type 'Mo K\a'
_diffrn_radiation_wavelength 0.7107
_diffrn_reflns_av_R_equivalents 0.0644
_diffrn_reflns_av_unetI/netI 0.1112
_diffrn_reflns_Laue_measured_fraction_full 0.997
_diffrn_reflns_Laue_measured_fraction_max 0.882
_diffrn_reflns_limit_h_max 11
_diffrn_reflns_limit_h_min -15
_diffrn_reflns_limit_k_max 12
_diffrn_reflns_limit_k_min -15
_diffrn_reflns_limit_l_max 17
_diffrn_reflns_limit_l_min -15
_diffrn_reflns_number 6288
_diffrn_reflns_point_group_measured_fraction_full 0.997
_diffrn_reflns_point_group_measured_fraction_max 0.882
_diffrn_reflns_theta_full 25.242
_diffrn_reflns_theta_max 30.361
_diffrn_reflns_theta_min 3.283
_exptl_absorpt_coefficient_mu 0.087
_exptl_absorpt_correction_T_max 1.00000
_exptl_absorpt_correction_T_min 0.11347
_exptl_absorpt_correction_type multi-scan
_exptl_absorpt_process_details
;
CrysAlisPro, Agilent Technologies,
Version 1.171.36.32 (release 02-08-2013 CrysAlis171 .NET)
(compiled Aug  2 2013,16:46:58)
Empirical absorption correction using spherical harmonics,
 implemented in SCALE3 ABSPACK scaling algorithm.
;
_exptl_crystal_colour colourless
_exptl_crystal_density_diffrn 1.279
_exptl_crystal_description block
_exptl_crystal_F_000 616
_exptl_crystal_recrystallization_method 'Re-crystallisation from solvent: methanol'
_exptl_crystal_size_max 0.240
_exptl_crystal_size_mid 0.190
_exptl_crystal_size_min 0.100
_refine_diff_density_max 0.325
_refine_diff_density_min -0.284
_refine_diff_density_rms 0.067
_refine_ls_extinction_method none
_refine_ls_goodness_of_fit_ref 1.045
_refine_ls_hydrogen_treatment mixed
_refine_ls_matrix_type full
_refine_ls_number_parameters 204
_refine_ls_number_reflns 4066
_refine_ls_number_restraints 0
_refine_ls_restrained_S_all 1.045
_refine_ls_R_factor_all 0.1448
_refine_ls_R_factor_gt 0.0810
_refine_ls_shift/su_max 0.000
_refine_ls_shift/su_mean 0.000
_refine_ls_structure_factor_coef Fsqd
_refine_ls_weighting_details 'w=1/[\s^2^(Fo^2^)+(0.0704P)^2^] where P=(Fo^2^+2Fc^2^)/3'
_refine_ls_weighting_scheme calc
_refine_ls_wR_factor_gt 0.1694
_refine_ls_wR_factor_ref 0.2174
_reflns_Friedel_coverage 0.000
_reflns_number_gt 2170
_reflns_number_total 4066
_reflns_threshold_expression 'I > 2\s(I)'
_cod_data_source_file c8ob02696c2.cif
_cod_data_source_block 1113th20
_cod_depositor_comments 'Adding full bibliography for 7156633--7156636.cif.'
_cod_database_code 7156634
_shelx_space_group_comment
;
The symmetry employed for this shelxl refinement is uniquely defined
by the following loop, which should always be used as a source of
symmetry information in preference to the above space-group names.
They are only intended as comments.
;
_shelx_estimated_absorpt_t_min 0.979
_shelx_estimated_absorpt_t_max 0.991
_shelxl_version_number 2014-3

loop_
_space_group_symop_operation_xyz
'x, y, z'
'-x, y+1/2, -z+1/2'
'-x, -y, -z'
'x, -y-1/2, z-1/2'

loop_
_atom_site_label
_atom_site_type_symbol
_atom_site_fract_x
_atom_site_fract_y
_atom_site_fract_z
_atom_site_U_iso_or_equiv
_atom_site_adp_type
_atom_site_occupancy
_atom_site_site_symmetry_order
_atom_site_calc_flag
_atom_site_refinement_flags_posn
_atom_site_refinement_flags_adp
O1 O 0.82404(17) 0.09370(17) 0.58468(12) 0.0339(5) Uani 1 1 d . .
O21 O 0.79379(19) 0.30602(16) 0.56582(13) 0.0391(5) Uani 1 1 d . .
O11 O 0.96757(18) -0.00242(18) 0.72543(13) 0.0399(5) Uani 1 1 d . .
N2 N 0.7704(2) 0.2021(2) 0.26986(16) 0.0349(6) Uani 1 1 d . .
N1 N 0.9003(2) 0.20256(19) 0.44046(15) 0.0311(5) Uani 1 1 d . .
C1 C 1.0473(3) 0.1284(2) 0.59589(19) 0.0345(6) Uani 1 1 d . .
C2 C 1.0237(2) 0.1972(2) 0.5005(2) 0.0319(6) Uani 1 1 d . .
C12 C 0.5647(3) 0.1333(3) 0.4451(2) 0.0408(7) Uani 1 1 d . .
H12 H 0.5648 0.1288 0.5194 0.049 Uiso 1 1 calc R U
C7 C 0.6716(3) 0.1665(2) 0.41557(19) 0.0329(6) Uani 1 1 d . .
C6 C 1.1676(3) 0.1156(3) 0.6513(2) 0.0408(7) Uani 1 1 d . .
H6 H 1.1858 0.0703 0.7169 0.049 Uiso 1 1 calc R U
C13 C 0.8777(3) 0.2098(2) 0.3345(2) 0.0323(6) Uani 1 1 d . .
H13 H 0.9445 0.2215 0.3028 0.039 Uiso 1 1 calc R U
C3 C 1.1168(3) 0.2560(3) 0.4654(2) 0.0403(7) Uani 1 1 d . .
H3 H 1.0992 0.3070 0.4030 0.048 Uiso 1 1 calc R U
C9 C 0.5594(3) 0.1474(3) 0.2276(2) 0.0454(8) Uani 1 1 d . .
H9 H 0.5581 0.1529 0.1531 0.055 Uiso 1 1 calc R U
C5 C 1.2607(3) 0.1663(3) 0.6142(3) 0.0465(8) Uani 1 1 d . .
H5 H 1.3423 0.1516 0.6510 0.056 Uiso 1 1 calc R U
C8 C 0.6651(3) 0.1731(2) 0.3055(2) 0.0337(6) Uani 1 1 d . .
C4 C 1.2340(3) 0.2393(3) 0.5220(2) 0.0467(8) Uani 1 1 d . .
H4 H 1.2978 0.2781 0.4979 0.056 Uiso 1 1 calc R U
C11 C 0.4602(3) 0.1073(3) 0.3701(2) 0.0486(8) Uani 1 1 d . .
H11 H 0.3895 0.0846 0.3928 0.058 Uiso 1 1 calc R U
C10 C 0.4572(3) 0.1139(3) 0.2607(2) 0.0504(8) Uani 1 1 d . .
H10 H 0.3847 0.0953 0.2089 0.061 Uiso 1 1 calc R U
B1 B 0.9389(3) 0.0704(3) 0.6351(2) 0.0337(7) Uani 1 1 d . .
B2 B 0.7949(3) 0.1915(3) 0.5027(2) 0.0331(7) Uani 1 1 d . .
C14 C 0.8740(3) -0.0540(3) 0.7687(2) 0.0456(8) Uani 1 1 d . .
H14A H 0.8155 0.0106 0.7744 0.068 Uiso 1 1 calc R U
H14B H 0.9089 -0.0883 0.8403 0.068 Uiso 1 1 calc R U
H14C H 0.8332 -0.1200 0.7211 0.068 Uiso 1 1 calc R U
C15 C 0.7687(4) 0.4195(3) 0.5116(2) 0.0643(11) Uani 1 1 d . .
H15A H 0.8393 0.4462 0.4860 0.096 Uiso 1 1 calc R U
H15B H 0.7498 0.4818 0.5610 0.096 Uiso 1 1 calc R U
H15C H 0.6993 0.4097 0.4501 0.096 Uiso 1 1 calc R U
H2 H 0.766(3) 0.205(3) 0.192(3) 0.077 Uiso 1 1 d . U

loop_
_atom_site_aniso_label
_atom_site_aniso_U_11
_atom_site_aniso_U_22
_atom_site_aniso_U_33
_atom_site_aniso_U_23
_atom_site_aniso_U_13
_atom_site_aniso_U_12
O1 0.0423(12) 0.0359(10) 0.0275(9) 0.0046(8) 0.0162(8) 0.0017(9)
O21 0.0609(14) 0.0340(10) 0.0275(9) 0.0027(8) 0.0209(9) 0.0063(10)
O11 0.0485(12) 0.0410(12) 0.0312(9) 0.0049(8) 0.0118(9) 0.0026(9)
N2 0.0450(15) 0.0394(14) 0.0244(10) 0.0040(9) 0.0164(10) 0.0042(11)
N1 0.0424(13) 0.0283(11) 0.0268(10) 0.0012(9) 0.0167(9) -0.0006(10)
C1 0.0446(17) 0.0301(15) 0.0309(13) -0.0026(11) 0.0132(12) -0.0033(12)
C2 0.0367(16) 0.0316(14) 0.0316(12) -0.0077(10) 0.0163(11) -0.0038(12)
C12 0.0431(18) 0.0504(19) 0.0331(14) 0.0069(13) 0.0178(13) 0.0097(14)
C7 0.0422(17) 0.0283(14) 0.0320(13) 0.0041(11) 0.0163(12) 0.0074(12)
C6 0.0480(19) 0.0337(16) 0.0402(15) -0.0030(12) 0.0091(14) -0.0009(13)
C13 0.0440(17) 0.0274(14) 0.0326(12) 0.0015(11) 0.0228(12) -0.0005(12)
C3 0.052(2) 0.0356(16) 0.0386(14) -0.0056(12) 0.0213(13) -0.0101(14)
C9 0.053(2) 0.053(2) 0.0295(14) 0.0085(13) 0.0093(13) 0.0038(16)
C5 0.0415(19) 0.0377(17) 0.0589(18) -0.0014(14) 0.0089(15) -0.0023(14)
C8 0.0394(16) 0.0330(15) 0.0324(13) 0.0015(11) 0.0157(12) 0.0021(12)
C4 0.0443(19) 0.0438(18) 0.0578(18) -0.0076(15) 0.0236(15) -0.0088(14)
C11 0.0409(18) 0.060(2) 0.0484(17) 0.0121(15) 0.0166(14) 0.0018(16)
C10 0.0427(19) 0.061(2) 0.0460(17) 0.0084(15) 0.0065(14) 0.0033(16)
B1 0.0442(19) 0.0347(17) 0.0238(13) -0.0066(12) 0.0112(13) -0.0007(14)
B2 0.051(2) 0.0281(16) 0.0257(14) 0.0018(12) 0.0210(14) 0.0025(15)
C14 0.060(2) 0.0482(18) 0.0352(14) 0.0125(13) 0.0245(14) 0.0071(16)
C15 0.120(3) 0.0361(17) 0.0432(17) -0.0019(14) 0.0317(19) -0.002(2)

loop_
_atom_type_symbol
_atom_type_description
_atom_type_scat_dispersion_real
_atom_type_scat_dispersion_imag
_atom_type_scat_source
C C 0.0033 0.0016 'International Tables Vol C Tables 4.2.6.8 and 6.1.1.4'
H H 0.0000 0.0000 'International Tables Vol C Tables 4.2.6.8 and 6.1.1.4'
N N 0.0061 0.0033 'International Tables Vol C Tables 4.2.6.8 and 6.1.1.4'
O O 0.0106 0.0060 'International Tables Vol C Tables 4.2.6.8 and 6.1.1.4'
B B 0.0013 0.0007 'International Tables Vol C Tables 4.2.6.8 and 6.1.1.4'

loop_
_geom_angle_atom_site_label_1
_geom_angle_atom_site_label_2
_geom_angle_atom_site_label_3
_geom_angle
B1 O1 B2 120.6(2)
C15 O21 B2 119.3(2)
B1 O11 C14 120.0(2)
C13 N2 C8 123.3(2)
C13 N2 H2 117(2)
C8 N2 H2 119(2)
C13 N1 C2 118.8(2)
C13 N1 B2 121.9(2)
C2 N1 B2 119.26(19)
C6 C1 C2 117.4(3)
C6 C1 B1 123.5(2)
C2 C1 B1 119.1(3)
C3 C2 C1 121.0(3)
C3 C2 N1 122.1(2)
C1 C2 N1 116.8(2)
C11 C12 C7 122.0(2)
C11 C12 H12 119.0
C7 C12 H12 119.0
C8 C7 C12 116.2(3)
C8 C7 B2 121.6(2)
C12 C7 B2 122.2(2)
C5 C6 C1 122.1(3)
C5 C6 H6 118.9
C1 C6 H6 118.9
N2 C13 N1 124.9(3)
N2 C13 H13 117.5
N1 C13 H13 117.5
C4 C3 C2 119.2(3)
C4 C3 H3 120.4
C2 C3 H3 120.4
C10 C9 C8 118.8(2)
C10 C9 H9 120.6
C8 C9 H9 120.6
C6 C5 C4 119.0(3)
C6 C5 H5 120.5
C4 C5 H5 120.5
C7 C8 C9 122.8(3)
C7 C8 N2 119.2(3)
C9 C8 N2 117.9(2)
C3 C4 C5 120.9(3)
C3 C4 H4 119.6
C5 C4 H4 119.6
C12 C11 C10 120.3(3)
C12 C11 H11 119.8
C10 C11 H11 119.8
C9 C10 C11 119.9(3)
C9 C10 H10 120.0
C11 C10 H10 120.0
O1 B1 O11 121.7(3)
O1 B1 C1 121.6(2)
O11 B1 C1 116.6(3)
O1 B2 O21 104.02(19)
O1 B2 N1 109.8(2)
O21 B2 N1 108.3(2)
O1 B2 C7 112.9(2)
O21 B2 C7 113.8(2)
N1 B2 C7 107.94(19)
O11 C14 H14A 109.5
O11 C14 H14B 109.5
H14A C14 H14B 109.5
O11 C14 H14C 109.5
H14A C14 H14C 109.5
H14B C14 H14C 109.5
O21 C15 H15A 109.5
O21 C15 H15B 109.5
H15A C15 H15B 109.5
O21 C15 H15C 109.5
H15A C15 H15C 109.5
H15B C15 H15C 109.5

loop_
_geom_bond_atom_site_label_1
_geom_bond_atom_site_label_2
_geom_bond_distance
O1 B1 1.339(4)
O1 B2 1.470(3)
O21 C15 1.404(3)
O21 B2 1.478(3)
O11 B1 1.370(3)
O11 C14 1.424(3)
N2 C13 1.306(4)
N2 C8 1.414(3)
N2 H2 0.99(3)
N1 C13 1.319(3)
N1 C2 1.434(4)
N1 B2 1.591(4)
C1 C6 1.392(4)
C1 C2 1.398(4)
C1 B1 1.568(4)
C2 C3 1.397(4)
C12 C11 1.370(4)
C12 C7 1.403(4)
C12 H12 0.9500
C7 C8 1.392(3)
C7 B2 1.596(4)
C6 C5 1.373(4)
C6 H6 0.9500
C13 H13 0.9500
C3 C4 1.372(4)
C3 H3 0.9500
C9 C10 1.377(4)
C9 C8 1.397(4)
C9 H9 0.9500
C5 C4 1.390(4)
C5 H5 0.9500
C4 H4 0.9500
C11 C10 1.390(4)
C11 H11 0.9500
C10 H10 0.9500
C14 H14A 0.9800
C14 H14B 0.9800
C14 H14C 0.9800
C15 H15A 0.9800
C15 H15B 0.9800
C15 H15C 0.9800

loop_
_geom_hbond_atom_site_label_D
_geom_hbond_atom_site_label_H
_geom_hbond_atom_site_label_A
_geom_hbond_distance_DH
_geom_hbond_distance_HA
_geom_hbond_distance_DA
_geom_hbond_angle_DHA
_geom_hbond_site_symmetry_A
N2 H2 O21 0.99(3) 1.71(4) 2.682(2) 166(3) 4_565

loop_
_geom_torsion_atom_site_label_1
_geom_torsion_atom_site_label_2
_geom_torsion_atom_site_label_3
_geom_torsion_atom_site_label_4
_geom_torsion
C6 C1 C2 C3 -3.3(4)
B1 C1 C2 C3 176.6(2)
C6 C1 C2 N1 175.8(2)
B1 C1 C2 N1 -4.2(3)
C13 N1 C2 C3 31.6(4)
B2 N1 C2 C3 -152.0(2)
C13 N1 C2 C1 -147.5(2)
B2 N1 C2 C1 28.9(3)
C11 C12 C7 C8 0.8(4)
C11 C12 C7 B2 -177.4(3)
C2 C1 C6 C5 -0.9(4)
B1 C1 C6 C5 179.2(3)
C8 N2 C13 N1 -6.2(4)
C2 N1 C13 N2 172.4(2)
B2 N1 C13 N2 -3.9(4)
C1 C2 C3 C4 4.2(4)
N1 C2 C3 C4 -174.9(2)
C1 C6 C5 C4 4.1(4)
C12 C7 C8 C9 -0.5(4)
B2 C7 C8 C9 177.7(3)
C12 C7 C8 N2 -178.0(2)
B2 C7 C8 N2 0.3(4)
C10 C9 C8 C7 -0.1(5)
C10 C9 C8 N2 177.3(3)
C13 N2 C8 C7 8.0(4)
C13 N2 C8 C9 -169.6(3)
C2 C3 C4 C5 -0.9(4)
C6 C5 C4 C3 -3.2(5)
C7 C12 C11 C10 -0.4(5)
C8 C9 C10 C11 0.6(5)
C12 C11 C10 C9 -0.3(5)
B2 O1 B1 O11 167.1(2)
B2 O1 B1 C1 -10.9(4)
C14 O11 B1 O1 -0.8(4)
C14 O11 B1 C1 177.3(2)
C6 C1 B1 O1 174.1(3)
C2 C1 B1 O1 -5.8(4)
C6 C1 B1 O11 -4.0(4)
C2 C1 B1 O11 176.1(2)
B1 O1 B2 O21 -83.4(3)
B1 O1 B2 N1 32.3(3)
B1 O1 B2 C7 152.8(2)
C15 O21 B2 O1 179.9(3)
C15 O21 B2 N1 63.1(4)
C15 O21 B2 C7 -56.9(4)
C13 N1 B2 O1 133.7(2)
C2 N1 B2 O1 -42.6(3)
C13 N1 B2 O21 -113.4(3)
C2 N1 B2 O21 70.4(3)
C13 N1 B2 C7 10.2(3)
C2 N1 B2 C7 -166.0(2)
C8 C7 B2 O1 -129.8(2)
C12 C7 B2 O1 48.4(3)
C8 C7 B2 O21 112.0(3)
C12 C7 B2 O21 -69.9(3)
C8 C7 B2 N1 -8.2(3)
C12 C7 B2 N1 169.9(2)
